data_4030908
loop_
_publ_author_name
'Tougait, O.'
'Potel, M.'
'Levet, J. C.'
'Noel, H.'

_publ_section_title
;
 Crystal structure and magnetic properties of the diuranium tritelluride
 U~2~Te~3~
;
_journal_coden_ASTM EJSCE5
_journal_issue 1
_journal_name_full
;
 European Journal of Solid State and Inorganic Chemistry
;
_journal_page_first 67
_journal_page_last 76
_journal_paper_doi 10.1016/S0992-4361(98)80015-5
_journal_volume 35
_journal_year 1998
_chemical_formula_sum 'Te3 U2'
_chemical_formula_weight 858.858
_space_group_IT_number 62
_symmetry_cell_setting orthorhombic
_symmetry_Int_Tables_number 62
_symmetry_space_group_name_Hall '-P 2ac 2n'
_symmetry_space_group_name_H-M 'P n m a'
_cell_angle_alpha 90
_cell_angle_beta 90
_cell_angle_gamma 90
_cell_formula_units_Z 4
_cell_length_a 12.175(2)
_cell_length_b 4.370(1)
_cell_length_c 11.828(2)
_cell_volume 629.3(2)
_diffrn_ambient_temperature 291
_diffrn_radiation_probe x-ray
_diffrn_radiation_type MoK\a
_diffrn_radiation_wavelength 0.71073
_exptl_absorpt_coefficient_mu 62.51
_exptl_crystal_density_diffrn 9.097
_exptl_crystal_F_000 1360
_refine_ls_number_parameters 32
_refine_ls_number_reflns 1100
_refine_ls_R_factor_gt 0.030
_refine_ls_wR_factor_gt 0.035
_cod_data_source_file EJSSIC-1998-35-67-76.cif
_cod_data_source_block U2Te3
_cod_database_code 4030908

loop_
_symmetry_equiv_pos_site_id
_symmetry_equiv_pos_as_xyz
1 x,y,z
2 1/2-x,-y,1/2+z
3 1/2+x,1/2-y,1/2-z
4 -x,1/2+y,-z
5 -x,-y,-z
6 1/2+x,y,1/2-z
7 1/2-x,1/2+y,1/2+z
8 x,1/2-y,z

loop_
_atom_site_aniso_label
_atom_site_aniso_U_11
_atom_site_aniso_U_22
_atom_site_aniso_U_33
_atom_site_aniso_U_23
_atom_site_aniso_U_13
_atom_site_aniso_U_12
U1 0.0042(2) 0.0096(2) 0.0067(2) 0.0000 0.0008(2) 0.0000
U2 0.0045(2) 0.0078(2) 0.0095(2) 0.0000 0.0008(2) 0.0000
Te1 0.0047(3) 0.0089(3) 0.0075(3) 0.0000 0.0010(3) 0.0000
Te2 0.0043(3) 0.0128(4) 0.0077(3) 0.0000 0.0021(3) 0.0000
Te3 0.0066(3) 0.0088(3) 0.0071(3) 0.0000 -0.0009(3) 0.0000

loop_
_atom_site_label
_atom_site_type_symbol
_atom_site_thermal_displace_type
_atom_site_fract_x
_atom_site_fract_y
_atom_site_fract_z
_atom_site_occupancy
_atom_site_U_iso_or_equiv
_atom_site_calc_flag
_atom_site_refinement_flags
_atom_site_disorder_assembly
_atom_site_disorder_group
U1 U Uani 0.01670(10) 0.25000 0.31270(10) 1.000 0.0068(1) . . . .
U2 U Uani 0.19720(10) 0.25000 0.00120(10) 1.000 0.0073(1) . . . .
Te1 Te Uani 0.11950(10) 0.25000 0.55810(10) 1.000 0.0070(2) . . . .
Te2 Te Uani 0.27490(10) 0.25000 0.29840(10) 1.000 0.0083(2) . . . .
Te3 Te Uani 0.45520(10) 0.25000 0.62370(10) 1.000 0.0075(2) . . . .

loop_
_atom_type_symbol
_atom_type_description
_atom_type_scat_dispersion_real
_atom_type_scat_dispersion_imag
_atom_type_scat_source
Te Te -0.5308 1.6751 ' International Tables Vol C Tables 4.2.6.8 and 6.1.1.4'
U U -9.6767 9.6646 ' International Tables Vol C Tables 4.2.6.8 and 6.1.1.4'

loop_
_geom_angle_atom_site_label_1
_geom_angle_atom_site_label_2
_geom_angle_atom_site_label_3
_geom_angle
_geom_angle_site_symmetry_1
_geom_angle_site_symmetry_2
_geom_angle_site_symmetry_3
_geom_angle_publ_flag
Te1 U1 Te2 69.75(4) . . . yes
Te1 U1 Te3 127.57(3) . . 2_554 yes
Te1 U1 Te3 127.57(3) . . 2_564 yes
Te1 U1 Te2 137.38(5) . . 3_455 yes
Te1 U1 Te1 76.24(4) . . 4_546 yes
Te1 U1 Te1 76.24(4) . . 4_556 yes
Te2 U1 Te3 81.56(4) . . 2_554 yes
Te2 U1 Te3 81.56(4) . . 2_564 yes
Te2 U1 Te2 152.87(5) . . 3_455 yes
Te1 U1 Te2 123.61(3) 4_546 . . yes
Te1 U1 Te2 123.61(3) 4_556 . . yes
Te3 U1 Te3 88.03(4) 2_554 . 2_564 yes
Te2 U1 Te3 79.02(4) 3_455 . 2_554 yes
Te1 U1 Te3 85.41(3) 4_546 . 2_554 yes
Te1 U1 Te3 152.49(5) 4_556 . 2_554 yes
Te2 U1 Te3 79.02(4) 3_455 . 2_564 yes
Te1 U1 Te3 152.49(5) 4_546 . 2_564 yes
Te1 U1 Te3 85.41(3) 4_556 . 2_564 yes
Te1 U1 Te2 73.51(4) 4_546 . 3_455 yes
Te1 U1 Te2 73.51(4) 4_556 . 3_455 yes
Te1 U1 Te1 88.19(4) 4_546 . 4_556 yes
Te1 U2 Te2 67.92(3) 2_554 . 2_554 yes
Te1 U2 Te3 80.98(3) 2_554 . 2_554 yes
Te1 U2 Te1 86.30(4) 2_554 . 2_564 yes
Te1 U2 Te2 122.70(5) 2_554 . 2_564 yes
Te1 U2 Te3 140.69(5) 2_554 . 2_564 yes
Te1 U2 Te3 135.96(2) 2_554 . 3_455 yes
Te2 U2 Te3 86.34(3) 2_554 . 2_554 yes
Te1 U2 Te2 122.70(5) 2_564 . 2_554 yes
Te2 U2 Te2 84.10(3) 2_554 . 2_564 yes
Te2 U2 Te3 147.94(5) 2_554 . 2_564 yes
Te2 U2 Te3 76.32(3) 2_554 . 3_455 yes
Te1 U2 Te3 140.69(5) 2_564 . 2_554 yes
Te2 U2 Te3 147.94(5) 2_564 . 2_554 yes
Te3 U2 Te3 85.73(4) 2_554 . 2_564 yes
Te3 U2 Te3 71.69(3) 2_554 . 3_455 yes
Te1 U2 Te2 67.92(3) 2_564 . 2_564 yes
Te1 U2 Te3 80.98(3) 2_564 . 2_564 yes
Te1 U2 Te3 135.96(2) 2_564 . 3_455 yes
Te2 U2 Te3 86.34(3) 2_564 . 2_564 yes
Te2 U2 Te3 76.32(3) 2_564 . 3_455 yes
Te3 U2 Te3 71.69(3) 2_564 . 3_455 yes
U1 Te1 U2 94.77(4) . . 2_555 yes
U1 Te1 U2 94.77(4) . . 2_565 yes
U1 Te1 U1 103.76(4) . . 4_546 yes
U1 Te1 U1 103.76(4) . . 4_556 yes
U2 Te1 U2 86.30(4) 2_555 . 2_565 yes
U1 Te1 U2 89.74(2) 4_546 . 2_555 yes
U1 Te1 U2 161.32(5) 4_556 . 2_555 yes
U1 Te1 U2 161.32(5) 4_546 . 2_565 yes
U1 Te1 U2 89.74(2) 4_556 . 2_565 yes
U1 Te1 U1 88.19(4) 4_546 . 4_556 yes
U1 Te2 U2 93.70(4) . . 2_555 yes
U1 Te2 U2 93.70(4) . . 2_565 yes
U1 Te2 U1 159.03(5) . . 3_555 yes
U2 Te2 U2 84.10(3) 2_555 . 2_565 yes
U1 Te2 U2 101.81(4) 3_555 . 2_555 yes
U1 Te2 U2 101.81(4) 3_555 . 2_565 yes
U1 Te3 U2 84.89(3) 2_555 . 2_555 yes
U1 Te3 U1 88.03(4) 2_555 . 2_565 yes
U1 Te3 U2 148.90(5) 2_555 . 2_565 yes
U1 Te3 U2 102.79(4) 2_555 . 3_555 yes
U1 Te3 U2 148.90(5) 2_565 . 2_555 yes
U2 Te3 U2 85.73(4) 2_555 . 2_565 yes
U2 Te3 U2 108.31(4) 2_555 . 3_555 yes
U1 Te3 U2 84.89(3) 2_565 . 2_565 yes
U1 Te3 U2 102.79(4) 2_565 . 3_555 yes
U2 Te3 U2 108.31(4) 2_565 . 3_555 yes

loop_
_geom_bond_atom_site_label_1
_geom_bond_atom_site_label_2
_geom_bond_distance
_geom_bond_site_symmetry_1
_geom_bond_site_symmetry_2
_geom_bond_publ_flag
U1 Te1 3.1609(18) . . yes
U1 Te2 3.1481(19) . . yes
U1 Te3 3.1446(14) . 2_554 yes
U1 Te3 3.1446(14) . 2_564 yes
U1 Te2 3.2239(19) . 3_455 yes
U1 Te1 3.1400(14) . 4_546 yes
U1 Te1 3.1400(14) . 4_556 yes
U2 Te1 3.1949(15) . 2_554 yes
U2 Te2 3.2624(14) . 2_554 yes
U2 Te3 3.2119(14) . 2_554 yes
U2 Te1 3.1949(15) . 2_564 yes
U2 Te2 3.2624(14) . 2_564 yes
U2 Te3 3.2119(14) . 2_564 yes
U2 Te3 3.2960(19) . 3_455 yes
